data_4080766
loop_
_publ_author_name
'Yuvaraj, K.'
'Roy, Dipak Kumar'
'Geetharani, K.'
'Mondal, Bijan'
'Anju, V. P.'
'Shankhari, Pritam'
'Ramkumar, V.'
'Ghosh, Sundargopal'

_publ_section_title
;
 Chemistry of Homo- and Heterometallic Bridged-Borylene Complexes
;
_journal_issue 9
_journal_name_full Organometallics
_journal_page_first 2705
_journal_paper_doi 10.1021/om400167f
_journal_volume 32
_journal_year 2013
_chemical_formula_sum 'C33 H46 B O3 Ru3'
_chemical_formula_weight 804.72
_chemical_name_systematic
; 
 ? 
;
_space_group_IT_number 96
_symmetry_cell_setting tetragonal
_symmetry_space_group_name_Hall 'P 4nw 2abw'
_symmetry_space_group_name_H-M 'P 43 21 2'
_atom_sites_solution_hydrogens geom
_atom_sites_solution_primary direct
_atom_sites_solution_secondary difmap
_audit_creation_method SHELXL-97
_cell_angle_alpha 90.00
_cell_angle_beta 90.00
_cell_angle_gamma 90.00
_cell_formula_units_Z 8
_cell_length_a 16.0903(5)
_cell_length_b 16.0903(5)
_cell_length_c 24.5080(17)
_cell_measurement_reflns_used 3421
_cell_measurement_temperature 173(2)
_cell_measurement_theta_max 24.6
_cell_measurement_theta_min 2.6
_cell_volume 6345.1(5)
_computing_cell_refinement 'APEX2/SAINT (Bruker, 2004)'
_computing_data_collection 'APEX2 (Bruker, 2004)'
_computing_data_reduction 'SAINT/XPREP (Bruker, 2004)'
_computing_molecular_graphics 'ORTEP3 (Farrugia, 1997) and Mercury (Bruno et al., 2002)'
_computing_publication_material 'SHELXL-97 (Sheldrick, 2008)'
_computing_structure_refinement 'SHELXL-97 (Sheldrick, 2008)'
_computing_structure_solution 'SIR92 (Altornare et al., 1993)'
_diffrn_ambient_temperature 173(2)
_diffrn_measured_fraction_theta_full 0.975
_diffrn_measured_fraction_theta_max 0.975
_diffrn_measurement_device_type 'Bruker axs kappa apex2 CCD Diffractometer'
_diffrn_measurement_method '\w and \f scan'
_diffrn_radiation_monochromator graphite
_diffrn_radiation_source 'fine-focus sealed tube'
_diffrn_radiation_type MoK\a
_diffrn_radiation_wavelength 0.71073
_diffrn_reflns_av_R_equivalents 0.0465
_diffrn_reflns_av_sigmaI/netI 0.0497
_diffrn_reflns_limit_h_max 19
_diffrn_reflns_limit_h_min -15
_diffrn_reflns_limit_k_max 14
_diffrn_reflns_limit_k_min -19
_diffrn_reflns_limit_l_max 25
_diffrn_reflns_limit_l_min -27
_diffrn_reflns_number 19599
_diffrn_reflns_theta_full 25.00
_diffrn_reflns_theta_max 25.00
_diffrn_reflns_theta_min 2.44
_diffrn_standards_decay_% 0
_exptl_absorpt_coefficient_mu 1.441
_exptl_absorpt_correction_T_max 0.783
_exptl_absorpt_correction_T_min 0.691
_exptl_absorpt_correction_type multi-scan
_exptl_absorpt_process_details 'SADABS (Bruker, 1999)'
_exptl_crystal_colour colourless
_exptl_crystal_density_diffrn 1.685
_exptl_crystal_density_method 'not measured'
_exptl_crystal_description needle
_exptl_crystal_F_000 3240
_exptl_crystal_size_max 0.25
_exptl_crystal_size_mid 0.20
_exptl_crystal_size_min 0.15
_refine_diff_density_max 1.416
_refine_diff_density_min -2.007
_refine_diff_density_rms 0.130
_refine_ls_abs_structure_details 'Flack H D (1983), Acta Cryst. A39, 876-881'
_refine_ls_abs_structure_Flack 0.03(6)
_refine_ls_extinction_method none
_refine_ls_goodness_of_fit_ref 1.057
_refine_ls_hydrogen_treatment mixed
_refine_ls_matrix_type full
_refine_ls_number_parameters 378
_refine_ls_number_reflns 5385
_refine_ls_number_restraints 292
_refine_ls_restrained_S_all 1.050
_refine_ls_R_factor_all 0.0447
_refine_ls_R_factor_gt 0.0389
_refine_ls_shift/su_max 0.002
_refine_ls_shift/su_mean 0.000
_refine_ls_structure_factor_coef Fsqd
_refine_ls_weighting_details 'calc w=1/[\s^2^(Fo^2^)+(0.0419P)^2^+17.2754P] where P=(Fo^2^+2Fc^2^)/3'
_refine_ls_weighting_scheme calc
_refine_ls_wR_factor_gt 0.0943
_refine_ls_wR_factor_ref 0.0980
_reflns_number_gt 4892
_reflns_number_total 5385
_reflns_threshold_expression >2sigma(I)
_cod_data_source_file om400167f_si_003.cif
_cod_data_source_block 2
_cod_original_sg_symbol_H-M P43212
_cod_database_code 4080766

loop_
_symmetry_equiv_pos_as_xyz
'x, y, z'
'-x, -y, z+1/2'
'-y+1/2, x+1/2, z+3/4'
'y+1/2, -x+1/2, z+1/4'
'-x+1/2, y+1/2, -z+3/4'
'x+1/2, -y+1/2, -z+1/4'
'y, x, -z'
'-y, -x, -z+1/2'

loop_
_atom_site_label
_atom_site_type_symbol
_atom_site_fract_x
_atom_site_fract_y
_atom_site_fract_z
_atom_site_U_iso_or_equiv
_atom_site_adp_type
_atom_site_occupancy
_atom_site_symmetry_multiplicity
_atom_site_calc_flag
_atom_site_refinement_flags
C1 C 0.8301(4) 0.0905(4) 1.0641(3) 0.0209(14) Uani 1 1 d U
C2 C 0.7421(4) 0.0913(4) 1.0580(3) 0.0226(14) Uani 1 1 d U
C3 C 0.7102(4) 0.1551(4) 1.0924(3) 0.0222(13) Uani 1 1 d U
C4 C 0.7775(4) 0.1933(4) 1.1203(3) 0.0261(14) Uani 1 1 d U
C5 C 0.8520(4) 0.1540(4) 1.1014(3) 0.0232(14) Uani 1 1 d U
C6 C 0.8882(4) 0.0303(4) 1.0371(3) 0.0308(17) Uani 1 1 d U
H6A H 0.8836 -0.0241 1.0548 0.046 Uiso 1 1 calc R
H6B H 0.9454 0.0507 1.0404 0.046 Uiso 1 1 calc R
H6C H 0.8737 0.0251 0.9984 0.046 Uiso 1 1 calc R
C7 C 0.6914(4) 0.0282(4) 1.0262(3) 0.0316(17) Uani 1 1 d U
H7A H 0.7202 0.0144 0.9922 0.047 Uiso 1 1 calc R
H7B H 0.6366 0.0516 1.0178 0.047 Uiso 1 1 calc R
H7C H 0.6845 -0.0223 1.0482 0.047 Uiso 1 1 calc R
C8 C 0.6190(4) 0.1735(4) 1.1014(3) 0.0289(16) Uani 1 1 d U
H8A H 0.5978 0.1382 1.1309 0.043 Uiso 1 1 calc R
H8B H 0.5881 0.1621 1.0678 0.043 Uiso 1 1 calc R
H8C H 0.6122 0.2320 1.1114 0.043 Uiso 1 1 calc R
C9 C 0.7734(5) 0.2611(4) 1.1616(3) 0.0351(17) Uani 1 1 d U
H9A H 0.7221 0.2930 1.1565 0.053 Uiso 1 1 calc R
H9B H 0.8214 0.2979 1.1573 0.053 Uiso 1 1 calc R
H9C H 0.7739 0.2369 1.1983 0.053 Uiso 1 1 calc R
C10 C 0.9379(4) 0.1702(5) 1.1242(3) 0.0367(19) Uani 1 1 d U
H10A H 0.9457 0.1376 1.1575 0.055 Uiso 1 1 calc R
H10B H 0.9438 0.2294 1.1326 0.055 Uiso 1 1 calc R
H10C H 0.9797 0.1541 1.0971 0.055 Uiso 1 1 calc R
C11 C 0.6586(4) 0.2440(4) 0.8627(3) 0.0352(17) Uani 1 1 d U
C12 C 0.6658(4) 0.3320(5) 0.8626(3) 0.0331(16) Uani 1 1 d U
C13 C 0.6143(5) 0.3663(5) 0.9056(4) 0.0417(18) Uani 1 1 d U
C14 C 0.5765(4) 0.2967(5) 0.9330(3) 0.0355(17) Uani 1 1 d U
C15 C 0.6034(4) 0.2241(5) 0.9056(3) 0.0321(15) Uani 1 1 d U
C16 C 0.5717(6) 0.1375(5) 0.9174(4) 0.054(2) Uani 1 1 d U
H16A H 0.5297 0.1223 0.8903 0.081 Uiso 1 1 calc R
H16B H 0.5468 0.1362 0.9539 0.081 Uiso 1 1 calc R
H16C H 0.6180 0.0980 0.9158 0.081 Uiso 1 1 calc R
C17 C 0.6980(5) 0.1856(5) 0.8223(3) 0.046(2) Uani 1 1 d U
H17A H 0.6630 0.1820 0.7897 0.068 Uiso 1 1 calc R
H17B H 0.7034 0.1304 0.8388 0.068 Uiso 1 1 calc R
H17C H 0.7531 0.2065 0.8122 0.068 Uiso 1 1 calc R
C18 C 0.7148(5) 0.3818(5) 0.8217(4) 0.051(2) Uani 1 1 d U
H18A H 0.7668 0.3528 0.8134 0.077 Uiso 1 1 calc R
H18B H 0.7272 0.4367 0.8369 0.077 Uiso 1 1 calc R
H18C H 0.6821 0.3882 0.7882 0.077 Uiso 1 1 calc R
C19 C 0.5987(6) 0.4556(6) 0.9201(5) 0.072(3) Uani 1 1 d U
H19A H 0.5390 0.4672 0.9181 0.107 Uiso 1 1 calc R
H19B H 0.6285 0.4917 0.8945 0.107 Uiso 1 1 calc R
H19C H 0.6185 0.4662 0.9573 0.107 Uiso 1 1 calc R
C20 C 0.5117(5) 0.3046(7) 0.9756(4) 0.060(3) Uani 1 1 d U
H20A H 0.5247 0.3521 0.9992 0.090 Uiso 1 1 calc R
H20B H 0.5101 0.2537 0.9975 0.090 Uiso 1 1 calc R
H20C H 0.4575 0.3133 0.9583 0.090 Uiso 1 1 calc R
C21 C 1.0041(4) 0.2171(4) 0.9157(3) 0.0249(14) Uani 1 1 d U
C22 C 0.9661(4) 0.2578(4) 0.8699(3) 0.0278(15) Uani 1 1 d U
C23 C 0.9643(4) 0.3450(4) 0.8817(3) 0.0307(16) Uani 1 1 d U
C24 C 0.9993(4) 0.3575(4) 0.9351(3) 0.0324(16) Uani 1 1 d U
C25 C 1.0246(3) 0.2770(4) 0.9563(3) 0.0256(14) Uani 1 1 d U
C26 C 1.0272(5) 0.1272(5) 0.9182(4) 0.046(2) Uani 1 1 d U
H26A H 1.0791 0.1183 0.8981 0.068 Uiso 1 1 calc R
H26B H 0.9829 0.0938 0.9017 0.068 Uiso 1 1 calc R
H26C H 1.0347 0.1106 0.9563 0.068 Uiso 1 1 calc R
C27 C 0.9435(4) 0.2177(6) 0.8174(3) 0.045(2) Uani 1 1 d U
H27A H 0.8888 0.2378 0.8056 0.067 Uiso 1 1 calc R
H27B H 0.9415 0.1573 0.8223 0.067 Uiso 1 1 calc R
H27C H 0.9851 0.2316 0.7897 0.067 Uiso 1 1 calc R
C28 C 0.9410(5) 0.4118(5) 0.8412(3) 0.045(2) Uani 1 1 d U
H28A H 0.9916 0.4357 0.8255 0.068 Uiso 1 1 calc R
H28B H 0.9093 0.4554 0.8598 0.068 Uiso 1 1 calc R
H28C H 0.9070 0.3875 0.8121 0.068 Uiso 1 1 calc R
C29 C 1.0157(5) 0.4406(5) 0.9605(4) 0.055(2) Uani 1 1 d U
H29A H 1.0746 0.4547 0.9565 0.082 Uiso 1 1 calc R
H29B H 1.0014 0.4387 0.9994 0.082 Uiso 1 1 calc R
H29C H 0.9817 0.4830 0.9424 0.082 Uiso 1 1 calc R
C30 C 1.0725(4) 0.2654(6) 1.0071(3) 0.046(2) Uani 1 1 d U
H30A H 1.0654 0.2083 1.0202 0.069 Uiso 1 1 calc R
H30B H 1.0523 0.3043 1.0349 0.069 Uiso 1 1 calc R
H30C H 1.1315 0.2760 1.0000 0.069 Uiso 1 1 calc R
C31 C 0.7103(4) 0.3122(4) 1.0222(3) 0.0261(15) Uani 1 1 d U
C32 C 0.8754(4) 0.3067(4) 1.0299(3) 0.0242(15) Uani 1 1 d U
C33 C 0.8022(4) 0.3773(4) 0.9437(3) 0.0267(15) Uani 1 1 d U
B1 B 0.7890(5) 0.1816(4) 0.9483(4) 0.0285(18) Uani 1 1 d D
H1 H 0.799(4) 0.117(2) 0.925(3) 0.034 Uiso 1 1 d D
O1 O 0.6722(3) 0.3559(3) 1.0535(2) 0.0385(13) Uani 1 1 d U
O2 O 0.8104(3) 0.4494(3) 0.9409(3) 0.0438(15) Uani 1 1 d U
O3 O 0.9109(3) 0.3511(3) 1.0585(2) 0.0404(13) Uani 1 1 d U
Ru1 Ru 0.79186(3) 0.21763(3) 1.03051(2) 0.01645(13) Uani 1 1 d .
Ru2 Ru 0.71619(3) 0.29061(3) 0.94272(2) 0.02090(13) Uani 1 1 d .
Ru3 Ru 0.88722(3) 0.27683(3) 0.94450(3) 0.02504(15) Uani 1 1 d .

loop_
_atom_site_aniso_label
_atom_site_aniso_U_11
_atom_site_aniso_U_22
_atom_site_aniso_U_33
_atom_site_aniso_U_23
_atom_site_aniso_U_13
_atom_site_aniso_U_12
C1 0.025(3) 0.021(3) 0.017(3) 0.008(3) 0.001(3) -0.001(2)
C2 0.024(3) 0.021(3) 0.023(3) 0.006(3) 0.006(3) -0.001(2)
C3 0.024(3) 0.016(2) 0.026(3) 0.003(2) 0.001(3) 0.001(2)
C4 0.029(3) 0.022(3) 0.027(3) -0.001(2) -0.001(3) 0.001(3)
C5 0.025(3) 0.022(3) 0.022(3) 0.000(3) -0.004(3) 0.000(2)
C6 0.030(3) 0.022(3) 0.040(5) 0.004(3) 0.006(3) 0.007(3)
C7 0.032(4) 0.025(3) 0.037(4) -0.004(3) -0.003(3) -0.003(3)
C8 0.025(3) 0.029(3) 0.033(4) -0.006(3) 0.011(3) -0.007(3)
C9 0.040(4) 0.032(3) 0.033(4) -0.009(3) 0.009(3) -0.006(3)
C10 0.029(3) 0.041(4) 0.040(5) 0.003(4) -0.008(3) -0.004(3)
C11 0.026(3) 0.041(3) 0.038(4) 0.005(3) -0.005(3) -0.002(3)
C12 0.025(3) 0.041(3) 0.033(4) 0.006(3) -0.006(3) 0.004(3)
C13 0.031(3) 0.039(3) 0.055(4) 0.010(3) -0.007(3) 0.014(3)
C14 0.018(3) 0.055(4) 0.033(4) 0.014(3) -0.004(3) 0.010(3)
C15 0.022(3) 0.042(3) 0.032(4) 0.008(3) -0.010(3) -0.009(3)
C16 0.048(5) 0.056(5) 0.058(6) 0.016(4) -0.019(4) -0.021(4)
C17 0.040(4) 0.055(4) 0.042(5) -0.005(4) -0.013(4) 0.007(3)
C18 0.047(4) 0.057(4) 0.049(5) 0.029(4) -0.008(4) -0.007(4)
C19 0.063(5) 0.050(5) 0.101(7) 0.006(5) -0.023(5) 0.027(4)
C20 0.029(4) 0.091(6) 0.059(6) 0.003(5) 0.005(4) 0.019(4)
C21 0.020(3) 0.024(3) 0.031(4) 0.004(3) 0.000(3) 0.007(3)
C22 0.019(3) 0.033(3) 0.032(4) -0.001(3) -0.001(3) 0.000(2)
C23 0.022(3) 0.031(3) 0.039(4) 0.009(3) 0.011(3) -0.001(3)
C24 0.025(3) 0.026(3) 0.046(4) 0.001(3) 0.007(3) -0.009(3)
C25 0.015(2) 0.030(3) 0.032(4) -0.001(3) 0.002(2) 0.000(2)
C26 0.040(4) 0.032(4) 0.065(6) 0.004(4) 0.008(4) 0.004(3)
C27 0.033(4) 0.062(5) 0.040(5) -0.018(4) -0.006(3) 0.002(4)
C28 0.042(4) 0.048(4) 0.046(5) 0.030(4) 0.020(4) 0.013(3)
C29 0.055(5) 0.038(4) 0.071(6) -0.011(4) 0.017(4) -0.022(4)
C30 0.023(3) 0.078(5) 0.037(5) -0.002(4) 0.003(3) 0.005(3)
C31 0.012(3) 0.024(3) 0.042(4) 0.007(3) -0.001(3) 0.004(2)
C32 0.013(3) 0.021(3) 0.039(4) 0.011(3) 0.003(3) -0.009(2)
C33 0.023(3) 0.027(3) 0.029(4) 0.008(3) 0.008(3) -0.005(3)
B1 0.023(4) 0.022(3) 0.040(5) 0.008(3) 0.002(4) 0.011(3)
O1 0.038(3) 0.027(3) 0.051(4) 0.001(3) 0.001(3) 0.006(2)
O2 0.034(3) 0.027(3) 0.070(4) -0.002(3) 0.012(3) 0.000(2)
O3 0.045(3) 0.026(3) 0.050(4) -0.008(3) 0.007(3) -0.012(2)
Ru1 0.0164(2) 0.0165(2) 0.0165(3) 0.0014(2) 0.00037(19) -0.0003(2)
Ru2 0.0158(2) 0.0211(2) 0.0258(3) 0.0078(2) -0.0004(2) 0.0017(2)
Ru3 0.0157(2) 0.0275(3) 0.0319(3) 0.0130(3) 0.0001(2) -0.0020(2)

loop_
_atom_type_symbol
_atom_type_description
_atom_type_scat_dispersion_real
_atom_type_scat_dispersion_imag
_atom_type_scat_source
C C 0.0033 0.0016 'International Tables Vol C Tables 4.2.6.8 and 6.1.1.4'
H H 0.0000 0.0000 'International Tables Vol C Tables 4.2.6.8 and 6.1.1.4'
B B 0.0013 0.0007 'International Tables Vol C Tables 4.2.6.8 and 6.1.1.4'
O O 0.0106 0.0060 'International Tables Vol C Tables 4.2.6.8 and 6.1.1.4'
Ru Ru -1.2594 0.8363 'International Tables Vol C Tables 4.2.6.8 and 6.1.1.4'

loop_
_geom_angle_atom_site_label_1
_geom_angle_atom_site_label_2
_geom_angle_atom_site_label_3
_geom_angle
C5 C1 C2 108.0(6)
C5 C1 C6 126.5(6)
C2 C1 C6 125.4(6)
C5 C1 Ru1 69.8(3)
C2 C1 Ru1 71.7(4)
C6 C1 Ru1 125.9(5)
C1 C2 C3 107.6(6)
C1 C2 C7 125.6(6)
C3 C2 C7 126.3(6)
C1 C2 Ru1 72.0(4)
C3 C2 Ru1 70.1(3)
C7 C2 Ru1 129.3(5)
C4 C3 C2 108.8(5)
C4 C3 C8 125.8(6)
C2 C3 C8 125.2(6)
C4 C3 Ru1 71.6(4)
C2 C3 Ru1 73.2(4)
C8 C3 Ru1 125.4(5)
C3 C4 C5 107.0(5)
C3 C4 C9 127.6(6)
C5 C4 C9 125.4(6)
C3 C4 Ru1 71.5(4)
C5 C4 Ru1 71.1(4)
C9 C4 Ru1 122.9(5)
C1 C5 C4 108.6(6)
C1 C5 C10 126.1(6)
C4 C5 C10 124.8(6)
C1 C5 Ru1 73.7(4)
C4 C5 Ru1 71.7(4)
C10 C5 Ru1 127.1(5)
C1 C6 H6A 109.5
C1 C6 H6B 109.5
H6A C6 H6B 109.5
C1 C6 H6C 109.5
H6A C6 H6C 109.5
H6B C6 H6C 109.5
C2 C7 H7A 109.5
C2 C7 H7B 109.5
H7A C7 H7B 109.5
C2 C7 H7C 109.5
H7A C7 H7C 109.5
H7B C7 H7C 109.5
C3 C8 H8A 109.5
C3 C8 H8B 109.5
H8A C8 H8B 109.5
C3 C8 H8C 109.5
H8A C8 H8C 109.5
H8B C8 H8C 109.5
C4 C9 H9A 109.5
C4 C9 H9B 109.5
H9A C9 H9B 109.5
C4 C9 H9C 109.5
H9A C9 H9C 109.5
H9B C9 H9C 109.5
C5 C10 H10A 109.5
C5 C10 H10B 109.5
H10A C10 H10B 109.5
C5 C10 H10C 109.5
H10A C10 H10C 109.5
H10B C10 H10C 109.5
C15 C11 C12 106.2(7)
C15 C11 C17 127.7(7)
C12 C11 C17 125.9(7)
C15 C11 Ru2 72.1(4)
C12 C11 Ru2 69.1(4)
C17 C11 Ru2 126.6(5)
C11 C12 C13 109.4(7)
C11 C12 C18 125.0(7)
C13 C12 C18 125.4(7)
C11 C12 Ru2 74.3(5)
C13 C12 Ru2 71.5(4)
C18 C12 Ru2 123.8(5)
C14 C13 C12 106.5(7)
C14 C13 C19 124.2(8)
C12 C13 C19 129.3(8)
C14 C13 Ru2 72.3(4)
C12 C13 Ru2 70.6(4)
C19 C13 Ru2 123.1(6)
C15 C14 C13 106.9(6)
C15 C14 C20 128.4(8)
C13 C14 C20 124.0(8)
C15 C14 Ru2 73.1(4)
C13 C14 Ru2 70.3(4)
C20 C14 Ru2 128.9(6)
C11 C15 C14 111.0(7)
C11 C15 C16 124.4(7)
C14 C15 C16 124.5(7)
C11 C15 Ru2 72.0(4)
C14 C15 Ru2 70.7(4)
C16 C15 Ru2 128.4(5)
C15 C16 H16A 109.5
C15 C16 H16B 109.5
H16A C16 H16B 109.5
C15 C16 H16C 109.5
H16A C16 H16C 109.5
H16B C16 H16C 109.5
C11 C17 H17A 109.5
C11 C17 H17B 109.5
H17A C17 H17B 109.5
C11 C17 H17C 109.5
H17A C17 H17C 109.5
H17B C17 H17C 109.5
C12 C18 H18A 109.5
C12 C18 H18B 109.5
H18A C18 H18B 109.5
C12 C18 H18C 109.5
H18A C18 H18C 109.5
H18B C18 H18C 109.5
C13 C19 H19A 109.5
C13 C19 H19B 109.5
H19A C19 H19B 109.5
C13 C19 H19C 109.5
H19A C19 H19C 109.5
H19B C19 H19C 109.5
C14 C20 H20A 109.5
C14 C20 H20B 109.5
H20A C20 H20B 109.5
C14 C20 H20C 109.5
H20A C20 H20C 109.5
H20B C20 H20C 109.5
C25 C21 C22 109.6(6)
C25 C21 C26 124.7(7)
C22 C21 C26 125.4(7)
C25 C21 Ru3 71.5(3)
C22 C21 Ru3 72.0(4)
C26 C21 Ru3 128.0(5)
C23 C22 C21 107.3(6)
C23 C22 C27 126.6(7)
C21 C22 C27 125.7(7)
C23 C22 Ru3 72.0(4)
C21 C22 Ru3 70.5(4)
C27 C22 Ru3 128.7(5)
C22 C23 C24 108.3(6)
C22 C23 C28 124.6(7)
C24 C23 C28 126.5(7)
C22 C23 Ru3 71.0(4)
C24 C23 Ru3 70.4(4)
C28 C23 Ru3 131.1(5)
C23 C24 C25 108.0(6)
C23 C24 C29 124.9(7)
C25 C24 C29 126.7(7)
C23 C24 Ru3 72.3(4)
C25 C24 Ru3 70.8(3)
C29 C24 Ru3 128.1(5)
C21 C25 C24 106.8(6)
C21 C25 C30 128.7(7)
C24 C25 C30 124.0(7)
C21 C25 Ru3 71.2(3)
C24 C25 Ru3 71.2(3)
C30 C25 Ru3 128.8(5)
C21 C26 H26A 109.5
C21 C26 H26B 109.5
H26A C26 H26B 109.5
C21 C26 H26C 109.5
H26A C26 H26C 109.5
H26B C26 H26C 109.5
C22 C27 H27A 109.5
C22 C27 H27B 109.5
H27A C27 H27B 109.5
C22 C27 H27C 109.5
H27A C27 H27C 109.5
H27B C27 H27C 109.5
C23 C28 H28A 109.5
C23 C28 H28B 109.5
H28A C28 H28B 109.5
C23 C28 H28C 109.5
H28A C28 H28C 109.5
H28B C28 H28C 109.5
C24 C29 H29A 109.5
C24 C29 H29B 109.5
H29A C29 H29B 109.5
C24 C29 H29C 109.5
H29A C29 H29C 109.5
H29B C29 H29C 109.5
C25 C30 H30A 109.5
C25 C30 H30B 109.5
H30A C30 H30B 109.5
C25 C30 H30C 109.5
H30A C30 H30C 109.5
H30B C30 H30C 109.5
O1 C31 Ru2 138.7(5)
O1 C31 Ru1 134.8(6)
Ru2 C31 Ru1 86.3(3)
O3 C32 Ru1 141.9(6)
O3 C32 Ru3 133.2(5)
Ru1 C32 Ru3 84.5(3)
O2 C33 Ru2 141.6(5)
O2 C33 Ru3 133.2(5)
Ru2 C33 Ru3 85.0(2)
Ru1 B1 Ru2 81.1(3)
Ru1 B1 Ru3 80.4(3)
Ru2 B1 Ru3 79.5(2)
Ru1 B1 H1 134(3)
Ru2 B1 H1 140(3)
Ru3 B1 H1 119(3)
C32 Ru1 C31 83.9(2)
C32 Ru1 B1 102.1(3)
C31 Ru1 B1 95.6(3)
C32 Ru1 C5 92.5(3)
C31 Ru1 C5 134.7(3)
B1 Ru1 C5 129.0(3)
C32 Ru1 C3 137.1(3)
C31 Ru1 C3 91.5(2)
B1 Ru1 C3 120.8(3)
C5 Ru1 C3 61.5(2)
C32 Ru1 C4 101.8(3)
C31 Ru1 C4 99.4(3)
B1 Ru1 C4 153.0(3)
C5 Ru1 C4 37.2(2)
C3 Ru1 C4 36.9(2)
C32 Ru1 C2 152.9(2)
C31 Ru1 C2 118.2(2)
B1 Ru1 C2 91.7(3)
C5 Ru1 C2 61.0(2)
C3 Ru1 C2 36.6(2)
C4 Ru1 C2 61.4(2)
C32 Ru1 C1 118.1(2)
C31 Ru1 C1 152.1(2)
B1 Ru1 C1 96.0(3)
C5 Ru1 C1 36.5(2)
C3 Ru1 C1 60.9(2)
C4 Ru1 C1 61.3(2)
C2 Ru1 C1 36.2(2)
C32 Ru1 Ru2 89.2(2)
C31 Ru1 Ru2 46.3(2)
B1 Ru1 Ru2 49.71(19)
C5 Ru1 Ru2 178.15(17)
C3 Ru1 Ru2 117.60(16)
C4 Ru1 Ru2 143.04(16)
C2 Ru1 Ru2 117.21(17)
C1 Ru1 Ru2 141.77(17)
C32 Ru1 Ru3 50.7(2)
C31 Ru1 Ru3 91.4(2)
B1 Ru1 Ru3 51.5(2)
C5 Ru1 Ru3 120.52(17)
C3 Ru1 Ru3 172.07(16)
C4 Ru1 Ru3 149.34(17)
C2 Ru1 Ru3 136.23(17)
C1 Ru1 Ru3 115.53(16)
Ru2 Ru1 Ru3 60.113(18)
C33 Ru2 C31 84.1(3)
C33 Ru2 B1 101.4(3)
C31 Ru2 B1 96.2(3)
C33 Ru2 C12 93.2(3)
C31 Ru2 C12 142.9(3)
B1 Ru2 C12 120.5(3)
C33 Ru2 C13 97.7(3)
C31 Ru2 C13 105.7(3)
B1 Ru2 C13 152.2(3)
C12 Ru2 C13 37.9(3)
C33 Ru2 C14 132.1(3)
C31 Ru2 C14 92.8(3)
B1 Ru2 C14 126.4(3)
C12 Ru2 C14 62.1(3)
C13 Ru2 C14 37.4(3)
C33 Ru2 C11 121.8(3)
C31 Ru2 C11 151.4(3)
B1 Ru2 C11 90.4(3)
C12 Ru2 C11 36.6(3)
C13 Ru2 C11 62.2(3)
C14 Ru2 C11 61.5(3)
C33 Ru2 C15 153.2(3)
C31 Ru2 C15 115.7(3)
B1 Ru2 C15 94.4(3)
C12 Ru2 C15 60.1(3)
C13 Ru2 C15 60.9(3)
C14 Ru2 C15 36.2(3)
C11 Ru2 C15 35.9(3)
C33 Ru2 Ru1 89.0(2)
C31 Ru2 Ru1 47.42(17)
B1 Ru2 Ru1 49.2(2)
C12 Ru2 Ru1 169.65(19)
C13 Ru2 Ru1 151.6(2)
C14 Ru2 Ru1 122.93(19)
C11 Ru2 Ru1 135.32(18)
C15 Ru2 Ru1 117.60(18)
C33 Ru2 Ru3 49.86(19)
C31 Ru2 Ru3 92.64(17)
B1 Ru2 Ru3 51.7(2)
C12 Ru2 Ru3 113.64(19)
C13 Ru2 Ru3 141.3(2)
C14 Ru2 Ru3 174.4(2)
C11 Ru2 Ru3 112.93(18)
C15 Ru2 Ru3 139.18(19)
Ru1 Ru2 Ru3 60.644(18)
C33 Ru3 C32 77.4(3)
C33 Ru3 B1 93.9(2)
C32 Ru3 B1 92.9(3)
C33 Ru3 C21 150.7(2)
C32 Ru3 C21 118.6(2)
B1 Ru3 C21 108.6(3)
C33 Ru3 C25 129.9(2)
C32 Ru3 C25 87.8(2)
B1 Ru3 C25 135.0(2)
C21 Ru3 C25 37.3(2)
C33 Ru3 C24 94.4(2)
C32 Ru3 C24 92.4(3)
B1 Ru3 C24 171.0(3)
C21 Ru3 C24 62.4(2)
C25 Ru3 C24 38.0(3)
C33 Ru3 C22 117.5(3)
C32 Ru3 C22 150.5(2)
B1 Ru3 C22 110.2(3)
C21 Ru3 C22 37.5(2)
C25 Ru3 C22 62.9(2)
C24 Ru3 C22 62.5(3)
C33 Ru3 C23 88.7(2)
C32 Ru3 C23 126.9(3)
B1 Ru3 C23 139.4(3)
C21 Ru3 C23 62.0(2)
C25 Ru3 C23 62.8(3)
C24 Ru3 C23 37.3(3)
C22 Ru3 C23 37.1(3)
C33 Ru3 Ru2 45.15(16)
C32 Ru3 Ru2 84.80(16)
B1 Ru3 Ru2 48.81(18)
C21 Ru3 Ru2 150.61(18)
C25 Ru3 Ru2 171.98(18)
C24 Ru3 Ru2 139.13(18)
C22 Ru3 Ru2 124.13(17)
C23 Ru3 Ru2 119.81(18)
C33 Ru3 Ru1 84.93(18)
C32 Ru3 Ru1 44.81(15)
B1 Ru3 Ru1 48.2(2)
C21 Ru3 Ru1 124.01(17)
C25 Ru3 Ru1 116.77(18)
C24 Ru3 Ru1 136.4(2)
C22 Ru3 Ru1 152.09(18)
C23 Ru3 Ru1 170.68(19)
Ru2 Ru3 Ru1 59.243(18)

loop_
_geom_bond_atom_site_label_1
_geom_bond_atom_site_label_2
_geom_bond_distance
C1 C5 1.417(9)
C1 C2 1.423(8)
C1 C6 1.500(9)
C1 Ru1 2.289(6)
C2 C3 1.424(9)
C2 C7 1.518(9)
C2 Ru1 2.285(6)
C3 C4 1.420(9)
C3 C8 1.513(9)
C3 Ru1 2.245(6)
C4 C5 1.431(9)
C4 C9 1.491(9)
C4 Ru1 2.246(7)
C5 C10 1.512(9)
C5 Ru1 2.238(7)
C6 H6A 0.9800
C6 H6B 0.9800
C6 H6C 0.9800
C7 H7A 0.9800
C7 H7B 0.9800
C7 H7C 0.9800
C8 H8A 0.9800
C8 H8B 0.9800
C8 H8C 0.9800
C9 H9A 0.9800
C9 H9B 0.9800
C9 H9C 0.9800
C10 H10A 0.9800
C10 H10B 0.9800
C10 H10C 0.9800
C11 C15 1.412(10)
C11 C12 1.420(10)
C11 C17 1.505(11)
C11 Ru2 2.294(8)
C12 C13 1.449(11)
C12 C18 1.506(10)
C12 Ru2 2.226(7)
C13 C14 1.441(11)
C13 C19 1.501(12)
C13 Ru2 2.237(7)
C14 C15 1.416(11)
C14 C20 1.482(11)
C14 Ru2 2.263(6)
C15 C16 1.512(10)
C15 Ru2 2.295(6)
C16 H16A 0.9800
C16 H16B 0.9800
C16 H16C 0.9800
C17 H17A 0.9800
C17 H17B 0.9800
C17 H17C 0.9800
C18 H18A 0.9800
C18 H18B 0.9800
C18 H18C 0.9800
C19 H19A 0.9800
C19 H19B 0.9800
C19 H19C 0.9800
C20 H20A 0.9800
C20 H20B 0.9800
C20 H20C 0.9800
C21 C25 1.424(10)
C21 C22 1.437(10)
C21 C26 1.495(9)
C21 Ru3 2.227(6)
C22 C23 1.432(10)
C22 C27 1.485(10)
C22 Ru3 2.247(7)
C23 C24 1.438(11)
C23 C28 1.510(10)
C23 Ru3 2.260(7)
C24 C25 1.454(10)
C24 C29 1.499(10)
C24 Ru3 2.234(6)
C25 C30 1.477(10)
C25 Ru3 2.230(6)
C26 H26A 0.9800
C26 H26B 0.9800
C26 H26C 0.9800
C27 H27A 0.9800
C27 H27B 0.9800
C27 H27C 0.9800
C28 H28A 0.9800
C28 H28B 0.9800
C28 H28C 0.9800
C29 H29A 0.9800
C29 H29B 0.9800
C29 H29C 0.9800
C30 H30A 0.9800
C30 H30B 0.9800
C30 H30C 0.9800
C31 O1 1.208(8)
C31 Ru2 1.981(8)
C31 Ru1 2.019(6)
C32 O3 1.152(8)
C32 Ru1 1.965(6)
C32 Ru3 2.157(8)
C33 O2 1.169(8)
C33 Ru2 1.965(6)
C33 Ru3 2.119(7)
B1 Ru1 2.097(9)
B1 Ru2 2.113(7)
B1 Ru3 2.203(8)
B1 H1 1.19(2)
Ru1 Ru2 2.7367(7)
Ru1 Ru3 2.7757(7)
Ru2 Ru3 2.7611(6)

loop_
_geom_torsion_atom_site_label_1
_geom_torsion_atom_site_label_2
_geom_torsion_atom_site_label_3
_geom_torsion_atom_site_label_4
_geom_torsion
C5 C1 C2 C3 -0.8(8)
C6 C1 C2 C3 177.1(6)
Ru1 C1 C2 C3 -61.4(4)
C5 C1 C2 C7 -173.4(6)
C6 C1 C2 C7 4.4(11)
Ru1 C1 C2 C7 125.9(7)
C5 C1 C2 Ru1 60.7(5)
C6 C1 C2 Ru1 -121.5(7)
C1 C2 C3 C4 -0.6(7)
C7 C2 C3 C4 172.0(6)
Ru1 C2 C3 C4 -63.2(4)
C1 C2 C3 C8 -175.5(6)
C7 C2 C3 C8 -2.9(11)
Ru1 C2 C3 C8 121.8(7)
C1 C2 C3 Ru1 62.7(5)
C7 C2 C3 Ru1 -124.7(7)
C2 C3 C4 C5 1.7(7)
C8 C3 C4 C5 176.6(6)
Ru1 C3 C4 C5 -62.6(5)
C2 C3 C4 C9 -178.0(7)
C8 C3 C4 C9 -3.1(11)
Ru1 C3 C4 C9 117.7(7)
C2 C3 C4 Ru1 64.3(4)
C8 C3 C4 Ru1 -120.8(6)
C2 C1 C5 C4 1.8(8)
C6 C1 C5 C4 -176.0(6)
Ru1 C1 C5 C4 63.7(5)
C2 C1 C5 C10 173.7(7)
C6 C1 C5 C10 -4.1(11)
Ru1 C1 C5 C10 -124.4(7)
C2 C1 C5 Ru1 -61.9(5)
C6 C1 C5 Ru1 120.3(6)
C3 C4 C5 C1 -2.1(7)
C9 C4 C5 C1 177.5(6)
Ru1 C4 C5 C1 -65.0(5)
C3 C4 C5 C10 -174.2(6)
C9 C4 C5 C10 5.5(11)
Ru1 C4 C5 C10 122.9(7)
C3 C4 C5 Ru1 62.9(4)
C9 C4 C5 Ru1 -117.4(7)
C15 C11 C12 C13 -0.3(8)
C17 C11 C12 C13 175.9(7)
Ru2 C11 C12 C13 -63.3(5)
C15 C11 C12 C18 -176.4(7)
C17 C11 C12 C18 -0.2(12)
Ru2 C11 C12 C18 120.6(7)
C15 C11 C12 Ru2 63.0(5)
C17 C11 C12 Ru2 -120.8(7)
C11 C12 C13 C14 1.2(8)
C18 C12 C13 C14 177.3(7)
Ru2 C12 C13 C14 -63.9(5)
C11 C12 C13 C19 -177.4(8)
C18 C12 C13 C19 -1.3(13)
Ru2 C12 C13 C19 117.5(9)
C11 C12 C13 Ru2 65.1(5)
C18 C12 C13 Ru2 -118.8(7)
C12 C13 C14 C15 -1.7(8)
C19 C13 C14 C15 177.0(8)
Ru2 C13 C14 C15 -64.5(5)
C12 C13 C14 C20 -172.9(7)
C19 C13 C14 C20 5.8(12)
Ru2 C13 C14 C20 124.3(7)
C12 C13 C14 Ru2 62.8(5)
C19 C13 C14 Ru2 -118.5(8)
C12 C11 C15 C14 -0.8(8)
C17 C11 C15 C14 -176.9(7)
Ru2 C11 C15 C14 60.2(5)
C12 C11 C15 C16 174.3(7)
C17 C11 C15 C16 -1.8(12)
Ru2 C11 C15 C16 -124.7(7)
C12 C11 C15 Ru2 -61.0(5)
C17 C11 C15 Ru2 122.9(8)
C13 C14 C15 C11 1.6(8)
C20 C14 C15 C11 172.3(7)
Ru2 C14 C15 C11 -61.0(5)
C13 C14 C15 C16 -173.5(7)
C20 C14 C15 C16 -2.8(12)
Ru2 C14 C15 C16 123.9(7)
C13 C14 C15 Ru2 62.6(5)
C20 C14 C15 Ru2 -126.7(8)
C25 C21 C22 C23 1.0(7)
C26 C21 C22 C23 -172.8(6)
Ru3 C21 C22 C23 63.0(5)
C25 C21 C22 C27 173.8(6)
C26 C21 C22 C27 0.0(11)
Ru3 C21 C22 C27 -124.2(7)
C25 C21 C22 Ru3 -62.0(4)
C26 C21 C22 Ru3 124.2(7)
C21 C22 C23 C24 -1.2(7)
C27 C22 C23 C24 -173.9(6)
Ru3 C22 C23 C24 60.8(5)
C21 C22 C23 C28 170.6(6)
C27 C22 C23 C28 -2.1(11)
Ru3 C22 C23 C28 -127.3(7)
C21 C22 C23 Ru3 -62.0(5)
C27 C22 C23 Ru3 125.3(7)
C22 C23 C24 C25 1.0(7)
C28 C23 C24 C25 -170.7(6)
Ru3 C23 C24 C25 62.2(4)
C22 C23 C24 C29 174.2(7)
C28 C23 C24 C29 2.6(11)
Ru3 C23 C24 C29 -124.6(7)
C22 C23 C24 Ru3 -61.2(5)
C28 C23 C24 Ru3 127.1(7)
C22 C21 C25 C24 -0.4(7)
C26 C21 C25 C24 173.5(7)
Ru3 C21 C25 C24 -62.7(4)
C22 C21 C25 C30 -172.6(6)
C26 C21 C25 C30 1.2(11)
Ru3 C21 C25 C30 125.1(7)
C22 C21 C25 Ru3 62.3(4)
C26 C21 C25 Ru3 -123.9(7)
C23 C24 C25 C21 -0.4(7)
C29 C24 C25 C21 -173.5(7)
Ru3 C24 C25 C21 62.7(4)
C23 C24 C25 C30 172.3(6)
C29 C24 C25 C30 -0.8(11)
Ru3 C24 C25 C30 -124.6(6)
C23 C24 C25 Ru3 -63.2(5)
C29 C24 C25 Ru3 123.8(8)
O3 C32 Ru1 C31 90.1(9)
Ru3 C32 Ru1 C31 -96.8(3)
O3 C32 Ru1 B1 -175.5(9)
Ru3 C32 Ru1 B1 -2.4(3)
O3 C32 Ru1 C5 -44.7(9)
Ru3 C32 Ru1 C5 128.4(2)
O3 C32 Ru1 C3 4.5(11)
Ru3 C32 Ru1 C3 177.6(2)
O3 C32 Ru1 C4 -8.3(9)
Ru3 C32 Ru1 C4 164.8(2)
O3 C32 Ru1 C2 -56.5(12)
Ru3 C32 Ru1 C2 116.6(5)
O3 C32 Ru1 C1 -71.9(9)
Ru3 C32 Ru1 C1 101.2(3)
O3 C32 Ru1 Ru2 136.1(9)
Ru3 C32 Ru1 Ru2 -50.76(15)
O3 C32 Ru1 Ru3 -173.1(10)
O1 C31 Ru1 C32 -90.2(7)
Ru2 C31 Ru1 C32 94.7(3)
O1 C31 Ru1 B1 168.2(7)
Ru2 C31 Ru1 B1 -6.9(3)
O1 C31 Ru1 C5 -2.7(8)
Ru2 C31 Ru1 C5 -177.8(2)
O1 C31 Ru1 C3 47.0(7)
Ru2 C31 Ru1 C3 -128.1(2)
O1 C31 Ru1 C4 10.8(7)
Ru2 C31 Ru1 C4 -164.3(2)
O1 C31 Ru1 C2 73.2(7)
Ru2 C31 Ru1 C2 -101.8(3)
O1 C31 Ru1 C1 54.0(10)
Ru2 C31 Ru1 C1 -121.1(5)
O1 C31 Ru1 Ru2 175.1(8)
O1 C31 Ru1 Ru3 -140.4(7)
Ru2 C31 Ru1 Ru3 44.52(17)
Ru2 B1 Ru1 C32 -78.4(3)
Ru3 B1 Ru1 C32 2.4(3)
Ru2 B1 Ru1 C31 6.5(3)
Ru3 B1 Ru1 C31 87.3(2)
Ru2 B1 Ru1 C5 178.2(2)
Ru3 B1 Ru1 C5 -101.0(3)
Ru2 B1 Ru1 C3 101.6(3)
Ru3 B1 Ru1 C3 -177.60(18)
Ru2 B1 Ru1 C4 130.0(5)
Ru3 B1 Ru1 C4 -149.2(5)
Ru2 B1 Ru1 C2 125.1(2)
Ru3 B1 Ru1 C2 -154.1(2)
Ru2 B1 Ru1 C1 161.2(2)
Ru3 B1 Ru1 C1 -118.1(2)
Ru3 B1 Ru1 Ru2 80.8(2)
Ru2 B1 Ru1 Ru3 -80.8(2)
C1 C5 Ru1 C32 -137.2(4)
C4 C5 Ru1 C32 106.3(4)
C10 C5 Ru1 C32 -13.9(6)
C1 C5 Ru1 C31 138.9(4)
C4 C5 Ru1 C31 22.4(5)
C10 C5 Ru1 C31 -97.8(6)
C1 C5 Ru1 B1 -29.5(5)
C4 C5 Ru1 B1 -145.9(4)
C10 C5 Ru1 B1 93.9(6)
C1 C5 Ru1 C3 78.7(4)
C4 C5 Ru1 C3 -37.8(3)
C10 C5 Ru1 C3 -158.0(7)
C1 C5 Ru1 C4 116.5(5)
C10 C5 Ru1 C4 -120.2(7)
C1 C5 Ru1 C2 36.7(4)
C4 C5 Ru1 C2 -79.8(4)
C10 C5 Ru1 C2 160.0(7)
C4 C5 Ru1 C1 -116.5(5)
C10 C5 Ru1 C1 123.3(7)
C1 C5 Ru1 Ru2 17(6)
C4 C5 Ru1 Ru2 -99(5)
C10 C5 Ru1 Ru2 140(5)
C1 C5 Ru1 Ru3 -92.5(4)
C4 C5 Ru1 Ru3 151.0(3)
C10 C5 Ru1 Ru3 30.8(6)
C4 C3 Ru1 C32 -21.1(5)
C2 C3 Ru1 C32 -138.1(4)
C8 C3 Ru1 C32 100.2(6)
C4 C3 Ru1 C31 -103.8(4)
C2 C3 Ru1 C31 139.2(4)
C8 C3 Ru1 C31 17.5(6)
C4 C3 Ru1 B1 158.9(4)
C2 C3 Ru1 B1 41.8(5)
C8 C3 Ru1 B1 -79.8(6)
C4 C3 Ru1 C5 38.2(3)
C2 C3 Ru1 C5 -78.9(4)
C8 C3 Ru1 C5 159.5(6)
C2 C3 Ru1 C4 -117.0(5)
C8 C3 Ru1 C4 121.3(7)
C4 C3 Ru1 C2 117.0(5)
C8 C3 Ru1 C2 -121.7(7)
C4 C3 Ru1 C1 80.0(4)
C2 C3 Ru1 C1 -37.0(4)
C8 C3 Ru1 C1 -158.7(6)
C4 C3 Ru1 Ru2 -143.7(3)
C2 C3 Ru1 Ru2 99.3(4)
C8 C3 Ru1 Ru2 -22.4(6)
C4 C3 Ru1 Ru3 145.1(10)
C2 C3 Ru1 Ru3 28.1(14)
C8 C3 Ru1 Ru3 -93.6(12)
C3 C4 Ru1 C32 165.5(4)
C5 C4 Ru1 C32 -78.4(4)
C9 C4 Ru1 C32 42.2(6)
C3 C4 Ru1 C31 79.8(4)
C5 C4 Ru1 C31 -164.1(4)
C9 C4 Ru1 C31 -43.5(6)
C3 C4 Ru1 B1 -42.9(7)
C5 C4 Ru1 B1 73.2(7)
C9 C4 Ru1 B1 -166.2(6)
C3 C4 Ru1 C5 -116.2(5)
C9 C4 Ru1 C5 120.5(7)
C5 C4 Ru1 C3 116.2(5)
C9 C4 Ru1 C3 -123.3(7)
C3 C4 Ru1 C2 -37.3(3)
C5 C4 Ru1 C2 78.9(4)
C9 C4 Ru1 C2 -160.6(6)
C3 C4 Ru1 C1 -78.8(4)
C5 C4 Ru1 C1 37.3(3)
C9 C4 Ru1 C1 157.9(6)
C3 C4 Ru1 Ru2 60.8(4)
C5 C4 Ru1 Ru2 177.0(3)
C9 C4 Ru1 Ru2 -62.5(6)
C3 C4 Ru1 Ru3 -171.1(3)
C5 C4 Ru1 Ru3 -54.9(5)
C9 C4 Ru1 Ru3 65.6(7)
C1 C2 Ru1 C32 -23.4(8)
C3 C2 Ru1 C32 93.8(6)
C7 C2 Ru1 C32 -145.1(6)
C1 C2 Ru1 C31 -164.9(4)
C3 C2 Ru1 C31 -47.8(5)
C7 C2 Ru1 C31 73.3(6)
C1 C2 Ru1 B1 97.8(4)
C3 C2 Ru1 B1 -145.1(4)
C7 C2 Ru1 B1 -23.9(6)
C1 C2 Ru1 C5 -36.9(4)
C3 C2 Ru1 C5 80.2(4)
C7 C2 Ru1 C5 -158.6(7)
C1 C2 Ru1 C3 -117.1(6)
C7 C2 Ru1 C3 121.1(7)
C1 C2 Ru1 C4 -79.6(4)
C3 C2 Ru1 C4 37.5(4)
C7 C2 Ru1 C4 158.7(7)
C3 C2 Ru1 C1 117.1(6)
C7 C2 Ru1 C1 -121.7(8)
C1 C2 Ru1 Ru2 142.4(4)
C3 C2 Ru1 Ru2 -100.5(4)
C7 C2 Ru1 Ru2 20.7(6)
C1 C2 Ru1 Ru3 68.3(5)
C3 C2 Ru1 Ru3 -174.6(3)
C7 C2 Ru1 Ru3 -53.5(7)
C5 C1 Ru1 C32 50.3(5)
C2 C1 Ru1 C32 168.2(4)
C6 C1 Ru1 C32 -70.8(6)
C5 C1 Ru1 C31 -88.5(7)
C2 C1 Ru1 C31 29.4(8)
C6 C1 Ru1 C31 150.4(6)
C5 C1 Ru1 B1 157.4(4)
C2 C1 Ru1 B1 -84.7(5)
C6 C1 Ru1 B1 36.3(6)
C2 C1 Ru1 C5 117.9(6)
C6 C1 Ru1 C5 -121.1(7)
C5 C1 Ru1 C3 -80.5(4)
C2 C1 Ru1 C3 37.4(4)
C6 C1 Ru1 C3 158.4(6)
C5 C1 Ru1 C4 -38.1(4)
C2 C1 Ru1 C4 79.8(4)
C6 C1 Ru1 C4 -159.2(6)
C5 C1 Ru1 C2 -117.9(6)
C6 C1 Ru1 C2 121.0(8)
C5 C1 Ru1 Ru2 -179.1(3)
C2 C1 Ru1 Ru2 -61.2(5)
C6 C1 Ru1 Ru2 59.8(6)
C5 C1 Ru1 Ru3 107.5(4)
C2 C1 Ru1 Ru3 -134.6(4)
C6 C1 Ru1 Ru3 -13.6(6)
O2 C33 Ru2 C31 -87.3(10)
Ru3 C33 Ru2 C31 98.5(3)
O2 C33 Ru2 B1 177.5(10)
Ru3 C33 Ru2 B1 3.3(3)
O2 C33 Ru2 C12 55.6(10)
Ru3 C33 Ru2 C12 -118.6(3)
O2 C33 Ru2 C13 17.8(11)
Ru3 C33 Ru2 C13 -156.4(3)
O2 C33 Ru2 C14 1.2(12)
Ru3 C33 Ru2 C14 -173.0(3)
O2 C33 Ru2 C11 79.8(11)
Ru3 C33 Ru2 C11 -94.4(3)
O2 C33 Ru2 C15 52.4(13)
Ru3 C33 Ru2 C15 -121.8(5)
O2 C33 Ru2 Ru1 -134.6(10)
Ru3 C33 Ru2 Ru1 51.25(18)
O2 C33 Ru2 Ru3 174.2(12)
O1 C31 Ru2 C33 91.2(8)
Ru1 C31 Ru2 C33 -94.0(3)
O1 C31 Ru2 B1 -167.9(8)
Ru1 C31 Ru2 B1 6.9(3)
O1 C31 Ru2 C12 3.8(10)
Ru1 C31 Ru2 C12 178.6(3)
O1 C31 Ru2 C13 -5.1(8)
Ru1 C31 Ru2 C13 169.6(2)
O1 C31 Ru2 C14 -40.8(8)
Ru1 C31 Ru2 C14 134.0(3)
O1 C31 Ru2 C11 -65.3(10)
Ru1 C31 Ru2 C11 109.4(5)
O1 C31 Ru2 C15 -69.9(8)
Ru1 C31 Ru2 C15 104.8(3)
O1 C31 Ru2 Ru1 -174.7(9)
O1 C31 Ru2 Ru3 140.4(7)
Ru1 C31 Ru2 Ru3 -44.86(17)
Ru1 B1 Ru2 C33 78.5(3)
Ru3 B1 Ru2 C33 -3.3(3)
Ru1 B1 Ru2 C31 -6.7(3)
Ru3 B1 Ru2 C31 -88.4(3)
Ru1 B1 Ru2 C12 179.1(2)
Ru3 B1 Ru2 C12 97.4(3)
Ru1 B1 Ru2 C13 -148.8(6)
Ru3 B1 Ru2 C13 129.4(6)
Ru1 B1 Ru2 C14 -104.8(3)
Ru3 B1 Ru2 C14 173.4(2)
Ru1 B1 Ru2 C11 -158.9(3)
Ru3 B1 Ru2 C11 119.4(3)
Ru1 B1 Ru2 C15 -123.2(3)
Ru3 B1 Ru2 C15 155.1(3)
Ru3 B1 Ru2 Ru1 -81.8(2)
Ru1 B1 Ru2 Ru3 81.8(2)
C11 C12 Ru2 C33 144.2(5)
C13 C12 Ru2 C33 -98.5(5)
C18 C12 Ru2 C33 22.2(7)
C11 C12 Ru2 C31 -131.4(5)
C13 C12 Ru2 C31 -14.2(7)
C18 C12 Ru2 C31 106.6(7)
C11 C12 Ru2 B1 39.0(5)
C13 C12 Ru2 B1 156.3(4)
C18 C12 Ru2 B1 -83.0(7)
C11 C12 Ru2 C13 -117.3(7)
C18 C12 Ru2 C13 120.8(8)
C11 C12 Ru2 C14 -78.9(5)
C13 C12 Ru2 C14 38.4(4)
C18 C12 Ru2 C14 159.1(8)
C13 C12 Ru2 C11 117.3(7)
C18 C12 Ru2 C11 -122.0(8)
C11 C12 Ru2 C15 -37.4(4)
C13 C12 Ru2 C15 79.9(5)
C18 C12 Ru2 C15 -159.4(8)
C11 C12 Ru2 Ru1 42.7(13)
C13 C12 Ru2 Ru1 160.0(9)
C18 C12 Ru2 Ru1 -79.3(13)
C11 C12 Ru2 Ru3 97.1(4)
C13 C12 Ru2 Ru3 -145.6(4)
C18 C12 Ru2 Ru3 -24.9(7)
C14 C13 Ru2 C33 -159.5(5)
C12 C13 Ru2 C33 85.2(5)
C19 C13 Ru2 C33 -39.7(8)
C14 C13 Ru2 C31 -73.5(5)
C12 C13 Ru2 C31 171.2(4)
C19 C13 Ru2 C31 46.3(8)
C14 C13 Ru2 B1 67.2(9)
C12 C13 Ru2 B1 -48.1(8)
C19 C13 Ru2 B1 -173.0(7)
C14 C13 Ru2 C12 115.3(7)
C19 C13 Ru2 C12 -124.9(10)
C12 C13 Ru2 C14 -115.3(7)
C19 C13 Ru2 C14 119.8(10)
C14 C13 Ru2 C11 78.5(5)
C12 C13 Ru2 C11 -36.8(4)
C19 C13 Ru2 C11 -161.7(9)
C14 C13 Ru2 C15 37.6(4)
C12 C13 Ru2 C15 -77.7(5)
C19 C13 Ru2 C15 157.3(9)
C14 C13 Ru2 Ru1 -57.2(7)
C12 C13 Ru2 Ru1 -172.5(4)
C19 C13 Ru2 Ru1 62.5(10)
C14 C13 Ru2 Ru3 171.2(4)
C12 C13 Ru2 Ru3 55.9(6)
C19 C13 Ru2 Ru3 -69.0(9)
C15 C14 Ru2 C33 143.5(4)
C13 C14 Ru2 C33 27.9(6)
C20 C14 Ru2 C33 -90.4(8)
C15 C14 Ru2 C31 -132.0(4)
C13 C14 Ru2 C31 112.4(5)
C20 C14 Ru2 C31 -5.9(8)
C15 C14 Ru2 B1 -32.1(6)
C13 C14 Ru2 B1 -147.7(5)
C20 C14 Ru2 B1 94.0(9)
C15 C14 Ru2 C12 76.6(5)
C13 C14 Ru2 C12 -38.9(5)
C20 C14 Ru2 C12 -157.2(9)
C15 C14 Ru2 C13 115.6(7)
C20 C14 Ru2 C13 -118.3(10)
C15 C14 Ru2 C11 34.9(4)
C13 C14 Ru2 C11 -80.7(5)
C20 C14 Ru2 C11 161.0(9)
C13 C14 Ru2 C15 -115.6(7)
C20 C14 Ru2 C15 126.1(10)
C15 C14 Ru2 Ru1 -92.8(4)
C13 C14 Ru2 Ru1 151.6(4)
C20 C14 Ru2 Ru1 33.3(9)
C15 C14 Ru2 Ru3 36(2)
C13 C14 Ru2 Ru3 -80(2)
C20 C14 Ru2 Ru3 161.8(16)
C15 C11 Ru2 C33 -159.3(4)
C12 C11 Ru2 C33 -43.4(5)
C17 C11 Ru2 C33 76.5(7)
C15 C11 Ru2 C31 -7.0(8)
C12 C11 Ru2 C31 108.9(6)
C17 C11 Ru2 C31 -131.2(7)
C15 C11 Ru2 B1 96.9(5)
C12 C11 Ru2 B1 -147.2(5)
C17 C11 Ru2 B1 -27.2(7)
C15 C11 Ru2 C12 -115.9(6)
C17 C11 Ru2 C12 119.9(9)
C15 C11 Ru2 C13 -77.8(5)
C12 C11 Ru2 C13 38.1(5)
C17 C11 Ru2 C13 158.0(8)
C15 C11 Ru2 C14 -35.2(4)
C12 C11 Ru2 C14 80.7(5)
C17 C11 Ru2 C14 -159.4(8)
C12 C11 Ru2 C15 115.9(6)
C17 C11 Ru2 C15 -124.2(9)
C15 C11 Ru2 Ru1 74.1(5)
C12 C11 Ru2 Ru1 -170.0(3)
C17 C11 Ru2 Ru1 -50.1(7)
C15 C11 Ru2 Ru3 144.8(4)
C12 C11 Ru2 Ru3 -99.2(4)
C17 C11 Ru2 Ru3 20.7(7)
C11 C15 Ru2 C33 41.8(8)
C14 C15 Ru2 C33 -79.0(7)
C16 C15 Ru2 C33 161.8(7)
C11 C15 Ru2 C31 176.3(4)
C14 C15 Ru2 C31 55.5(5)
C16 C15 Ru2 C31 -63.7(8)
C11 C15 Ru2 B1 -84.6(5)
C14 C15 Ru2 B1 154.6(5)
C16 C15 Ru2 B1 35.4(8)
C11 C15 Ru2 C12 38.2(4)
C14 C15 Ru2 C12 -82.6(5)
C16 C15 Ru2 C12 158.2(8)
C11 C15 Ru2 C13 82.0(5)
C14 C15 Ru2 C13 -38.8(4)
C16 C15 Ru2 C13 -158.0(9)
C11 C15 Ru2 C14 120.8(6)
C16 C15 Ru2 C14 -119.2(9)
C14 C15 Ru2 C11 -120.8(6)
C16 C15 Ru2 C11 120.0(9)
C11 C15 Ru2 Ru1 -130.3(4)
C14 C15 Ru2 Ru1 108.9(4)
C16 C15 Ru2 Ru1 -10.2(8)
C11 C15 Ru2 Ru3 -54.2(5)
C14 C15 Ru2 Ru3 -175.0(3)
C16 C15 Ru2 Ru3 65.8(8)
C32 Ru1 Ru2 C33 0.5(3)
C31 Ru1 Ru2 C33 82.9(3)
B1 Ru1 Ru2 C33 -106.1(3)
C5 Ru1 Ru2 C33 -154(5)
C3 Ru1 Ru2 C33 145.5(3)
C4 Ru1 Ru2 C33 109.3(3)
C2 Ru1 Ru2 C33 -173.0(3)
C1 Ru1 Ru2 C33 -137.4(3)
Ru3 Ru1 Ru2 C33 -43.2(2)
C32 Ru1 Ru2 C31 -82.4(3)
B1 Ru1 Ru2 C31 171.0(4)
C5 Ru1 Ru2 C31 123(5)
C3 Ru1 Ru2 C31 62.6(3)
C4 Ru1 Ru2 C31 26.4(4)
C2 Ru1 Ru2 C31 104.1(3)
C1 Ru1 Ru2 C31 139.7(3)
Ru3 Ru1 Ru2 C31 -126.1(2)
C32 Ru1 Ru2 B1 106.7(3)
C31 Ru1 Ru2 B1 -171.0(4)
C5 Ru1 Ru2 B1 -48(5)
C3 Ru1 Ru2 B1 -108.4(3)
C4 Ru1 Ru2 B1 -144.6(4)
C2 Ru1 Ru2 B1 -66.9(3)
C1 Ru1 Ru2 B1 -31.3(4)
Ru3 Ru1 Ru2 B1 63.0(3)
C32 Ru1 Ru2 C12 102.5(11)
C31 Ru1 Ru2 C12 -175.2(11)
B1 Ru1 Ru2 C12 -4.2(11)
C5 Ru1 Ru2 C12 -52(5)
C3 Ru1 Ru2 C12 -112.6(11)
C4 Ru1 Ru2 C12 -148.8(11)
C2 Ru1 Ru2 C12 -71.1(11)
C1 Ru1 Ru2 C12 -35.5(11)
Ru3 Ru1 Ru2 C12 58.8(11)
C32 Ru1 Ru2 C13 -103.9(5)
C31 Ru1 Ru2 C13 -21.5(5)
B1 Ru1 Ru2 C13 149.5(5)
C5 Ru1 Ru2 C13 102(5)
C3 Ru1 Ru2 C13 41.1(5)
C4 Ru1 Ru2 C13 4.9(5)
C2 Ru1 Ru2 C13 82.6(5)
C1 Ru1 Ru2 C13 118.2(5)
Ru3 Ru1 Ru2 C13 -147.6(4)
C32 Ru1 Ru2 C14 -141.3(3)
C31 Ru1 Ru2 C14 -58.9(3)
B1 Ru1 Ru2 C14 112.0(4)
C5 Ru1 Ru2 C14 64(5)
C3 Ru1 Ru2 C14 3.7(3)
C4 Ru1 Ru2 C14 -32.6(4)
C2 Ru1 Ru2 C14 45.1(3)
C1 Ru1 Ru2 C14 80.8(4)
Ru3 Ru1 Ru2 C14 175.0(3)
C32 Ru1 Ru2 C11 137.5(3)
C31 Ru1 Ru2 C11 -140.1(4)
B1 Ru1 Ru2 C11 30.9(4)
C5 Ru1 Ru2 C11 -17(5)
C3 Ru1 Ru2 C11 -77.5(3)
C4 Ru1 Ru2 C11 -113.7(4)
C2 Ru1 Ru2 C11 -36.0(3)
C1 Ru1 Ru2 C11 -0.4(4)
Ru3 Ru1 Ru2 C11 93.8(3)
C32 Ru1 Ru2 C15 177.0(3)
C31 Ru1 Ru2 C15 -100.7(3)
B1 Ru1 Ru2 C15 70.3(3)
C5 Ru1 Ru2 C15 23(5)
C3 Ru1 Ru2 C15 -38.0(3)
C4 Ru1 Ru2 C15 -74.3(3)
C2 Ru1 Ru2 C15 3.4(3)
C1 Ru1 Ru2 C15 39.1(3)
Ru3 Ru1 Ru2 C15 133.3(2)
C32 Ru1 Ru2 Ru3 43.7(2)
C31 Ru1 Ru2 Ru3 126.1(2)
B1 Ru1 Ru2 Ru3 -63.0(3)
C5 Ru1 Ru2 Ru3 -111(5)
C3 Ru1 Ru2 Ru3 -171.34(18)
C4 Ru1 Ru2 Ru3 152.4(3)
C2 Ru1 Ru2 Ru3 -129.87(18)
C1 Ru1 Ru2 Ru3 -94.2(3)
O2 C33 Ru3 C32 89.7(8)
Ru2 C33 Ru3 C32 -95.3(3)
O2 C33 Ru3 B1 -178.2(8)
Ru2 C33 Ru3 B1 -3.1(3)
O2 C33 Ru3 C21 -37.4(12)
Ru2 C33 Ru3 C21 137.6(4)
O2 C33 Ru3 C25 13.4(10)
Ru2 C33 Ru3 C25 -171.5(2)
O2 C33 Ru3 C24 -1.8(9)
Ru2 C33 Ru3 C24 173.3(3)
O2 C33 Ru3 C22 -63.1(9)
Ru2 C33 Ru3 C22 112.0(3)
O2 C33 Ru3 C23 -38.7(9)
Ru2 C33 Ru3 C23 136.3(3)
O2 C33 Ru3 Ru2 -175.1(10)
O2 C33 Ru3 Ru1 134.4(8)
Ru2 C33 Ru3 Ru1 -50.51(19)
O3 C32 Ru3 C33 -90.3(7)
Ru1 C32 Ru3 C33 95.6(2)
O3 C32 Ru3 B1 176.4(7)
Ru1 C32 Ru3 B1 2.2(2)
O3 C32 Ru3 C21 63.4(8)
Ru1 C32 Ru3 C21 -110.8(2)
O3 C32 Ru3 C25 41.5(7)
Ru1 C32 Ru3 C25 -132.7(2)
O3 C32 Ru3 C24 3.7(7)
Ru1 C32 Ru3 C24 -170.4(2)
O3 C32 Ru3 C22 34.1(10)
Ru1 C32 Ru3 C22 -140.1(4)
O3 C32 Ru3 C23 -11.6(8)
Ru1 C32 Ru3 C23 174.2(2)
O3 C32 Ru3 Ru2 -135.4(7)
Ru1 C32 Ru3 Ru2 50.42(16)
O3 C32 Ru3 Ru1 174.2(8)
Ru1 B1 Ru3 C33 -79.7(3)
Ru2 B1 Ru3 C33 3.0(3)
Ru1 B1 Ru3 C32 -2.1(2)
Ru2 B1 Ru3 C32 80.5(3)
Ru1 B1 Ru3 C21 119.4(2)
Ru2 B1 Ru3 C21 -158.0(2)
Ru1 B1 Ru3 C25 87.7(4)
Ru2 B1 Ru3 C25 170.3(3)
Ru1 B1 Ru3 C24 123.8(19)
Ru2 B1 Ru3 C24 -153.6(19)
Ru1 B1 Ru3 C22 159.2(2)
Ru2 B1 Ru3 C22 -118.2(3)
Ru1 B1 Ru3 C23 -172.2(3)
Ru2 B1 Ru3 C23 -89.6(4)
Ru1 B1 Ru3 Ru2 -82.6(2)
Ru2 B1 Ru3 Ru1 82.6(2)
C25 C21 Ru3 C33 79.6(7)
C22 C21 Ru3 C33 -39.1(7)
C26 C21 Ru3 C33 -160.4(6)
C25 C21 Ru3 C32 -38.0(5)
C22 C21 Ru3 C32 -156.7(4)
C26 C21 Ru3 C32 82.0(7)
C25 C21 Ru3 B1 -142.1(4)
C22 C21 Ru3 B1 99.2(4)
C26 C21 Ru3 B1 -22.1(8)
C22 C21 Ru3 C25 -118.7(6)
C26 C21 Ru3 C25 120.0(8)
C25 C21 Ru3 C24 38.7(4)
C22 C21 Ru3 C24 -80.1(4)
C26 C21 Ru3 C24 158.6(8)
C25 C21 Ru3 C22 118.7(6)
C26 C21 Ru3 C22 -121.3(8)
C25 C21 Ru3 C23 81.1(4)
C22 C21 Ru3 C23 -37.6(4)
C26 C21 Ru3 C23 -158.9(8)
C25 C21 Ru3 Ru2 -177.2(3)
C22 C21 Ru3 Ru2 64.1(5)
C26 C21 Ru3 Ru2 -57.2(9)
C25 C21 Ru3 Ru1 -90.6(4)
C22 C21 Ru3 Ru1 150.7(3)
C26 C21 Ru3 Ru1 29.4(8)
C21 C25 Ru3 C33 -141.2(4)
C24 C25 Ru3 C33 -25.2(6)
C30 C25 Ru3 C33 93.8(7)
C21 C25 Ru3 C32 147.3(4)
C24 C25 Ru3 C32 -96.7(4)
C30 C25 Ru3 C32 22.2(7)
C21 C25 Ru3 B1 55.3(6)
C24 C25 Ru3 B1 171.3(5)
C30 C25 Ru3 B1 -69.7(8)
C24 C25 Ru3 C21 116.0(6)
C30 C25 Ru3 C21 -125.0(8)
C21 C25 Ru3 C24 -116.0(6)
C30 C25 Ru3 C24 119.0(9)
C21 C25 Ru3 C22 -36.8(4)
C24 C25 Ru3 C22 79.2(5)
C30 C25 Ru3 C22 -161.8(8)
C21 C25 Ru3 C23 -78.6(4)
C24 C25 Ru3 C23 37.4(4)
C30 C25 Ru3 C23 156.3(8)
C21 C25 Ru3 Ru2 170.1(11)
C24 C25 Ru3 Ru2 -73.9(14)
C30 C25 Ru3 Ru2 45.1(17)
C21 C25 Ru3 Ru1 111.8(4)
C24 C25 Ru3 Ru1 -132.2(4)
C30 C25 Ru3 Ru1 -13.2(7)
C23 C24 Ru3 C33 -82.1(4)
C25 C24 Ru3 C33 160.9(4)
C29 C24 Ru3 C33 38.8(8)
C23 C24 Ru3 C32 -159.6(4)
C25 C24 Ru3 C32 83.4(4)
C29 C24 Ru3 C32 -38.8(8)
C23 C24 Ru3 B1 74(2)
C25 C24 Ru3 B1 -43(2)
C29 C24 Ru3 B1 -164.7(17)
C23 C24 Ru3 C21 79.2(4)
C25 C24 Ru3 C21 -37.9(4)
C29 C24 Ru3 C21 -160.0(8)
C23 C24 Ru3 C25 117.0(6)
C29 C24 Ru3 C25 -122.1(9)
C23 C24 Ru3 C22 36.7(4)
C25 C24 Ru3 C22 -80.4(4)
C29 C24 Ru3 C22 157.5(8)
C25 C24 Ru3 C23 -117.0(6)
C29 C24 Ru3 C23 120.8(9)
C23 C24 Ru3 Ru2 -74.8(5)
C25 C24 Ru3 Ru2 168.2(3)
C29 C24 Ru3 Ru2 46.1(9)
C23 C24 Ru3 Ru1 -169.4(3)
C25 C24 Ru3 Ru1 73.6(5)
C29 C24 Ru3 Ru1 -48.5(8)
C23 C22 Ru3 C33 43.1(5)
C21 C22 Ru3 C33 159.7(4)
C27 C22 Ru3 C33 -79.8(7)
C23 C22 Ru3 C32 -71.7(6)
C21 C22 Ru3 C32 44.9(7)
C27 C22 Ru3 C32 165.5(6)
C23 C22 Ru3 B1 148.9(4)
C21 C22 Ru3 B1 -94.5(4)
C27 C22 Ru3 B1 26.1(7)
C23 C22 Ru3 C21 -116.5(6)
C27 C22 Ru3 C21 120.6(8)
C23 C22 Ru3 C25 -79.9(4)
C21 C22 Ru3 C25 36.6(4)
C27 C22 Ru3 C25 157.2(8)
C23 C22 Ru3 C24 -37.0(4)
C21 C22 Ru3 C24 79.6(4)
C27 C22 Ru3 C24 -159.8(8)
C21 C22 Ru3 C23 116.5(6)
C27 C22 Ru3 C23 -122.9(8)
C23 C22 Ru3 Ru2 95.7(4)
C21 C22 Ru3 Ru2 -147.8(3)
C27 C22 Ru3 Ru2 -27.2(7)
C23 C22 Ru3 Ru1 -176.6(3)
C21 C22 Ru3 Ru1 -60.1(6)
C27 C22 Ru3 Ru1 60.5(8)
C22 C23 Ru3 C33 -142.7(4)
C24 C23 Ru3 C33 99.0(4)
C28 C23 Ru3 C33 -22.8(8)
C22 C23 Ru3 C32 144.2(4)
C24 C23 Ru3 C32 25.8(5)
C28 C23 Ru3 C32 -96.0(8)
C22 C23 Ru3 B1 -48.2(6)
C24 C23 Ru3 B1 -166.5(4)
C28 C23 Ru3 B1 71.6(9)
C22 C23 Ru3 C21 38.0(4)
C24 C23 Ru3 C21 -80.3(4)
C28 C23 Ru3 C21 157.9(9)
C22 C23 Ru3 C25 80.3(4)
C24 C23 Ru3 C25 -38.1(4)
C28 C23 Ru3 C25 -159.9(8)
C22 C23 Ru3 C24 118.4(6)
C28 C23 Ru3 C24 -121.8(9)
C24 C23 Ru3 C22 -118.4(6)
C28 C23 Ru3 C22 119.8(9)
C22 C23 Ru3 Ru2 -108.3(4)
C24 C23 Ru3 Ru2 133.3(3)
C28 C23 Ru3 Ru2 11.5(8)
C22 C23 Ru3 Ru1 170.2(9)
C24 C23 Ru3 Ru1 51.8(13)
C28 C23 Ru3 Ru1 -70.0(15)
C31 Ru2 Ru3 C33 -80.0(3)
B1 Ru2 Ru3 C33 -175.8(4)
C12 Ru2 Ru3 C33 73.1(4)
C13 Ru2 Ru3 C33 39.4(5)
C14 Ru2 Ru3 C33 112(2)
C11 Ru2 Ru3 C33 113.1(3)
C15 Ru2 Ru3 C33 144.1(4)
Ru1 Ru2 Ru3 C33 -116.5(3)
C33 Ru2 Ru3 C32 77.3(3)
C31 Ru2 Ru3 C32 -2.6(2)
B1 Ru2 Ru3 C32 -98.5(4)
C12 Ru2 Ru3 C32 150.5(3)
C13 Ru2 Ru3 C32 116.7(4)
C14 Ru2 Ru3 C32 -170(2)
C11 Ru2 Ru3 C32 -169.6(3)
C15 Ru2 Ru3 C32 -138.5(3)
Ru1 Ru2 Ru3 C32 -39.20(16)
C33 Ru2 Ru3 B1 175.8(4)
C31 Ru2 Ru3 B1 95.9(4)
C12 Ru2 Ru3 B1 -111.1(4)
C13 Ru2 Ru3 B1 -144.8(5)
C14 Ru2 Ru3 B1 -72(2)
C11 Ru2 Ru3 B1 -71.1(4)
C15 Ru2 Ru3 B1 -40.0(4)
Ru1 Ru2 Ru3 B1 59.3(3)
C33 Ru2 Ru3 C21 -137.8(5)
C31 Ru2 Ru3 C21 142.2(4)
B1 Ru2 Ru3 C21 46.4(5)
C12 Ru2 Ru3 C21 -64.7(4)
C13 Ru2 Ru3 C21 -98.4(5)
C14 Ru2 Ru3 C21 -25(2)
C11 Ru2 Ru3 C21 -24.7(4)
C15 Ru2 Ru3 C21 6.3(5)
Ru1 Ru2 Ru3 C21 105.7(4)
C33 Ru2 Ru3 C25 54.4(13)
C31 Ru2 Ru3 C25 -25.5(13)
B1 Ru2 Ru3 C25 -121.4(13)
C12 Ru2 Ru3 C25 127.5(13)
C13 Ru2 Ru3 C25 93.8(13)
C14 Ru2 Ru3 C25 167(2)
C11 Ru2 Ru3 C25 167.5(13)
C15 Ru2 Ru3 C25 -161.5(13)
Ru1 Ru2 Ru3 C25 -62.1(13)
C33 Ru2 Ru3 C24 -10.3(4)
C31 Ru2 Ru3 C24 -90.3(4)
B1 Ru2 Ru3 C24 173.9(5)
C12 Ru2 Ru3 C24 62.8(4)
C13 Ru2 Ru3 C24 29.1(5)
C14 Ru2 Ru3 C24 102(2)
C11 Ru2 Ru3 C24 102.8(4)
C15 Ru2 Ru3 C24 133.8(4)
Ru1 Ru2 Ru3 C24 -126.9(3)
C33 Ru2 Ru3 C22 -96.4(4)
C31 Ru2 Ru3 C22 -176.4(3)
B1 Ru2 Ru3 C22 87.7(4)
C12 Ru2 Ru3 C22 -23.3(3)
C13 Ru2 Ru3 C22 -57.0(4)
C14 Ru2 Ru3 C22 16(2)
C11 Ru2 Ru3 C22 16.6(3)
C15 Ru2 Ru3 C22 47.7(3)
Ru1 Ru2 Ru3 C22 147.0(2)
C33 Ru2 Ru3 C23 -52.7(4)
C31 Ru2 Ru3 C23 -132.7(3)
B1 Ru2 Ru3 C23 131.5(4)
C12 Ru2 Ru3 C23 20.4(3)
C13 Ru2 Ru3 C23 -13.3(4)
C14 Ru2 Ru3 C23 60(2)
C11 Ru2 Ru3 C23 60.4(3)
C15 Ru2 Ru3 C23 91.4(4)
Ru1 Ru2 Ru3 C23 -169.3(2)
C33 Ru2 Ru3 Ru1 116.5(3)
C31 Ru2 Ru3 Ru1 36.58(17)
B1 Ru2 Ru3 Ru1 -59.3(3)
C12 Ru2 Ru3 Ru1 -170.3(2)
C13 Ru2 Ru3 Ru1 155.9(4)
C14 Ru2 Ru3 Ru1 -131(2)
C11 Ru2 Ru3 Ru1 -130.4(2)
C15 Ru2 Ru3 Ru1 -99.3(3)
C32 Ru1 Ru3 C33 -77.2(3)
C31 Ru1 Ru3 C33 3.8(3)
B1 Ru1 Ru3 C33 99.8(3)
C5 Ru1 Ru3 C33 -142.5(3)
C3 Ru1 Ru3 C33 114.9(12)
C4 Ru1 Ru3 C33 -107.4(4)
C2 Ru1 Ru3 C33 138.9(3)
C1 Ru1 Ru3 C33 176.4(3)
Ru2 Ru1 Ru3 C33 39.54(19)
C31 Ru1 Ru3 C32 81.0(3)
B1 Ru1 Ru3 C32 177.0(3)
C5 Ru1 Ru3 C32 -65.3(3)
C3 Ru1 Ru3 C32 -167.9(12)
C4 Ru1 Ru3 C32 -30.2(4)
C2 Ru1 Ru3 C32 -143.9(3)
C1 Ru1 Ru3 C32 -106.4(3)
Ru2 Ru1 Ru3 C32 116.7(2)
C32 Ru1 Ru3 B1 -177.0(3)
C31 Ru1 Ru3 B1 -96.0(3)
C5 Ru1 Ru3 B1 117.7(3)
C3 Ru1 Ru3 B1 15.1(12)
C4 Ru1 Ru3 B1 152.8(4)
C2 Ru1 Ru3 B1 39.1(3)
C1 Ru1 Ru3 B1 76.6(3)
Ru2 Ru1 Ru3 B1 -60.3(2)
C32 Ru1 Ru3 C21 98.0(3)
C31 Ru1 Ru3 C21 179.0(3)
B1 Ru1 Ru3 C21 -85.0(3)
C5 Ru1 Ru3 C21 32.7(3)
C3 Ru1 Ru3 C21 -69.9(12)
C4 Ru1 Ru3 C21 67.8(4)
C2 Ru1 Ru3 C21 -45.9(3)
C1 Ru1 Ru3 C21 -8.4(3)
Ru2 Ru1 Ru3 C21 -145.2(2)
C32 Ru1 Ru3 C25 55.3(3)
C31 Ru1 Ru3 C25 136.3(3)
B1 Ru1 Ru3 C25 -127.7(3)
C5 Ru1 Ru3 C25 -9.9(3)
C3 Ru1 Ru3 C25 -112.6(12)
C4 Ru1 Ru3 C25 25.1(4)
C2 Ru1 Ru3 C25 -88.6(3)
C1 Ru1 Ru3 C25 -51.1(3)
Ru2 Ru1 Ru3 C25 172.1(2)
C32 Ru1 Ru3 C24 13.9(4)
C31 Ru1 Ru3 C24 94.9(3)
B1 Ru1 Ru3 C24 -169.1(4)
C5 Ru1 Ru3 C24 -51.4(3)
C3 Ru1 Ru3 C24 -154.0(12)
C4 Ru1 Ru3 C24 -16.3(4)
C2 Ru1 Ru3 C24 -130.0(4)
C1 Ru1 Ru3 C24 -92.5(3)
Ru2 Ru1 Ru3 C24 130.6(3)
C32 Ru1 Ru3 C22 137.5(4)
C31 Ru1 Ru3 C22 -141.5(4)
B1 Ru1 Ru3 C22 -45.5(4)
C5 Ru1 Ru3 C22 72.2(4)
C3 Ru1 Ru3 C22 -30.4(12)
C4 Ru1 Ru3 C22 107.3(5)
C2 Ru1 Ru3 C22 -6.4(4)
C1 Ru1 Ru3 C22 31.1(4)
Ru2 Ru1 Ru3 C22 -105.8(4)
C32 Ru1 Ru3 C23 -29.8(12)
C31 Ru1 Ru3 C23 51.2(12)
B1 Ru1 Ru3 C23 147.2(12)
C5 Ru1 Ru3 C23 -95.1(12)
C3 Ru1 Ru3 C23 162.3(16)
C4 Ru1 Ru3 C23 -60.0(12)
C2 Ru1 Ru3 C23 -173.7(12)
C1 Ru1 Ru3 C23 -136.2(12)
Ru2 Ru1 Ru3 C23 86.9(11)
C32 Ru1 Ru3 Ru2 -116.7(2)
C31 Ru1 Ru3 Ru2 -35.75(19)
B1 Ru1 Ru3 Ru2 60.3(2)
C5 Ru1 Ru3 Ru2 177.99(19)
C3 Ru1 Ru3 Ru2 75.4(12)
C4 Ru1 Ru3 Ru2 -146.9(3)
C2 Ru1 Ru3 Ru2 99.3(2)
C1 Ru1 Ru3 Ru2 136.85(18)
